data_4507621
loop_
_publ_author_name
'Karanam, Maheswararao'
'Choudhury, Angshuman Roy'

_publ_section_title
;
 Structural Landscape of Pure Enrofloxacin and Its Novel Salts: Enhanced
 Solubility for Better Pharmaceutical Applicability
;
_journal_issue 4
_journal_name_full 'Crystal Growth &amp; Design'
_journal_page_first 1626
_journal_paper_doi 10.1021/cg301831s
_journal_volume 13
_journal_year 2013
_chemical_formula_moiety 'C19 H22 F N3 O3, 6(H2 O)'
_chemical_formula_sum 'C19 H34 F N3 O9'
_chemical_formula_weight 467.49
_chemical_name_systematic
;
 1-Cyclopropyl-7-(4-ethyl-1-piperazinyl)-6-fluoro-1,4-dihydro-4-oxo-3-
 quinolonecarboxylic acid hexahydrate
;
_space_group_crystal_system triclinic
_space_group_IT_number 2
_space_group_name_Hall '-P 1'
_space_group_name_H-M_alt 'P -1'
_symmetry_space_group_name_Hall '-P 1'
_symmetry_space_group_name_H-M 'P -1'
_atom_sites_solution_hydrogens geom
_atom_sites_solution_primary direct
_atom_sites_solution_secondary difmap
_audit_creation_date 2012-12-12T18:34:30-00:00
_audit_creation_method 'WinGX routine CIF_UPDATE'
_cell_angle_alpha 79.170(5)
_cell_angle_beta 78.873(10)
_cell_angle_gamma 88.102(10)
_cell_formula_units_Z 2
_cell_length_a 8.037(3)
_cell_length_b 11.030(8)
_cell_length_c 13.186(8)
_cell_measurement_reflns_used 589
_cell_measurement_temperature 298.00
_cell_measurement_theta_max 25.05
_cell_measurement_theta_min 2.69
_cell_volume 1126.5(11)
_computing_molecular_graphics
;
O. V. Dolomanov, L. J. Bourhis, R. J. Gildea, J. A. K. Howard and H. Puschmann,
OLEX2: a complete structure solution, refinement and analysis program.
        J. Appl. Cryst. (2009). 42, 339-341.
;
_computing_publication_material
;
O. V. Dolomanov, L. J. Bourhis, R. J. Gildea, J. A. K. Howard and H. Puschmann,
OLEX2: a complete structure solution, refinement and analysis program.
        J. Appl. Cryst. (2009). 42, 339-341.
;
_computing_structure_refinement
;
        SHELXL, G.M. Sheldrick, Acta Cryst.
        (2008). A64, 112-122
;
_computing_structure_solution
;
        SHELXS, G.M. Sheldrick, Acta Cryst.
        (2008). A64, 112-122
;
_diffrn_ambient_temperature 298.00
_diffrn_detector_area_resol_mean 8
_diffrn_measured_fraction_theta_full 0.993
_diffrn_measured_fraction_theta_max 0.993
_diffrn_measurement_device_type 'Bruker SMART APEX CCD area detector'
_diffrn_measurement_method '\w and \f scans'
_diffrn_radiation_monochromator graphite
_diffrn_radiation_type MoK\a
_diffrn_radiation_wavelength 0.71073
_diffrn_reflns_av_R_equivalents 0.0634
_diffrn_reflns_limit_h_max 9
_diffrn_reflns_limit_h_min -9
_diffrn_reflns_limit_k_max 13
_diffrn_reflns_limit_k_min -12
_diffrn_reflns_limit_l_max 15
_diffrn_reflns_limit_l_min -15
_diffrn_reflns_number 8206
_diffrn_reflns_theta_full 25.02
_diffrn_reflns_theta_max 25.02
_diffrn_reflns_theta_min 2.23
_diffrn_source 'sealed tube'
_diffrn_standards_number 0
_exptl_absorpt_coefficient_mu 0.114
_exptl_absorpt_correction_T_max 0.7457
_exptl_absorpt_correction_T_min 0.6017
_exptl_absorpt_correction_type multi-scan
_exptl_absorpt_process_details
;
        ? was used for absorption correction.
        wR2(int) was 0.0987 before and 0.0603 after correction.
        The Ratio of minimum to maximum transmission is 0.8069.
        The \l/2 correction factor is 0.0015.
;
_exptl_crystal_colour 'clear light colourless'
_exptl_crystal_density_diffrn 1.378
_exptl_crystal_density_method 'not measured'
_exptl_crystal_description needle
_exptl_crystal_F_000 500
_exptl_crystal_size_max 0.2
_exptl_crystal_size_mid 0.1
_exptl_crystal_size_min 0.1
_refine_diff_density_max 0.581
_refine_diff_density_min -0.662
_refine_diff_density_rms 0.062
_refine_ls_extinction_method none
_refine_ls_goodness_of_fit_ref 1.044
_refine_ls_hydrogen_treatment mixed
_refine_ls_matrix_type full
_refine_ls_number_parameters 322
_refine_ls_number_reflns 3946
_refine_ls_number_restraints 7
_refine_ls_restrained_S_all 1.045
_refine_ls_R_factor_all 0.1582
_refine_ls_R_factor_gt 0.0777
_refine_ls_shift/su_max 0
_refine_ls_shift/su_mean 0
_refine_ls_structure_factor_coef Fsqd
_refine_ls_weighting_details 'calc w=1/[\s^2^(Fo^2^)+(0.1170P)^2^+0.0604P] where P=(Fo^2^+2Fc^2^)/3'
_refine_ls_weighting_scheme calc
_refine_ls_wR_factor_gt 0.2027
_refine_ls_wR_factor_ref 0.2523
_reflns_number_gt 1883
_reflns_number_total 3946
_reflns_threshold_expression >2sigma(I)
_cod_data_source_file cg301831s_si_003.cif
_cod_data_source_block a226h20
_cod_database_code 4507621

loop_
_space_group_symop_id
_space_group_symop_operation_xyz
1 'x, y, z'
2 '-x, -y, -z'

loop_
_atom_site_label
_atom_site_type_symbol
_atom_site_fract_x
_atom_site_fract_y
_atom_site_fract_z
_atom_site_U_iso_or_equiv
_atom_site_adp_type
_atom_site_occupancy
_atom_site_symmetry_multiplicity
_atom_site_calc_flag
_atom_site_refinement_flags
_atom_site_disorder_assembly
_atom_site_disorder_group
C1 C 0.0521(5) 1.0673(4) 0.1813(3) 0.0389(10) Uani 1 1 d . . .
C2 C 0.1592(5) 1.1371(4) 0.0910(3) 0.0407(11) Uani 1 1 d . . .
C3 C 0.3581(5) 1.1226(4) -0.0753(3) 0.0380(10) Uani 1 1 d . . .
H3 H 0.3803 1.2066 -0.0846 0.046 Uiso 1 1 calc R . .
C4 C 0.4384(5) 1.0565(4) -0.1474(3) 0.0410(11) Uani 1 1 d . . .
C5 C 0.4068(5) 0.9307(4) -0.1411(3) 0.0397(11) Uani 1 1 d . . .
C6 C 0.2905(5) 0.8746(4) -0.0550(3) 0.0424(11) Uani 1 1 d . . .
H6 H 0.2643 0.7917 -0.0487 0.051 Uiso 1 1 calc R . .
C7 C 0.2115(5) 0.9387(4) 0.0225(3) 0.0364(10) Uani 1 1 d . . .
C8 C 0.2422(5) 1.0653(4) 0.0130(3) 0.0357(10) Uani 1 1 d . . .
C9 C 0.0296(5) 0.9436(4) 0.1862(3) 0.0400(11) Uani 1 1 d . . .
H9 H -0.0421 0.9009 0.245 0.048 Uiso 1 1 calc R . .
C10 C -0.0397(6) 1.1226(5) 0.2726(4) 0.0459(11) Uani 1 1 d . . .
C11 C 0.0659(6) 0.7479(4) 0.1255(4) 0.0489(12) Uani 1 1 d . . .
H11 H -0.0109 0.7264 0.0822 0.059 Uiso 1 1 calc R . .
C12 C 0.2020(6) 0.6560(4) 0.1463(5) 0.0714(17) Uani 1 1 d . . .
H12A H 0.2077 0.5828 0.115 0.086 Uiso 1 1 calc R . .
H12B H 0.3107 0.687 0.1519 0.086 Uiso 1 1 calc R . .
C13 C 0.0534(7) 0.6689(5) 0.2311(5) 0.0785(18) Uani 1 1 d . . .
H13A H -0.0306 0.6033 0.2513 0.094 Uiso 1 1 calc R . .
H13B H 0.0724 0.7075 0.2882 0.094 Uiso 1 1 calc R . .
C14 C 0.5028(6) 0.9140(5) -0.3273(4) 0.0652(15) Uani 1 1 d D . .
H14A H 0.5133 1.0033 -0.3418 0.078 Uiso 1 1 calc R . .
H14B H 0.3967 0.8929 -0.3444 0.078 Uiso 1 1 calc R . .
C15 C 0.6481(7) 0.8595(6) -0.3944(5) 0.0761(17) Uani 1 1 d D A .
H15A H 0.6445 0.889 -0.4681 0.091 Uiso 1 1 calc R . .
H15B H 0.7545 0.8865 -0.3814 0.091 Uiso 1 1 calc R . .
C16 C 0.6374(7) 0.6781(5) -0.2581(5) 0.081(2) Uani 1 1 d D A .
H16A H 0.7431 0.701 -0.2414 0.098 Uiso 1 1 calc R . .
H16B H 0.6291 0.5888 -0.2427 0.098 Uiso 1 1 calc R . .
C17 C 0.4913(6) 0.7312(4) -0.1900(5) 0.0658(16) Uani 1 1 d D . .
H17A H 0.3847 0.7037 -0.2023 0.079 Uiso 1 1 calc R . .
H17B H 0.4962 0.7029 -0.1164 0.079 Uiso 1 1 calc R . .
C18A C 0.7881(19) 0.6964(12) -0.4625(15) 0.083(3) Uani 0.5 1 d PD A 2
H18A H 0.7737 0.745 -0.5296 0.099 Uiso 0.5 1 calc PR A 2
H18B H 0.8975 0.7157 -0.4486 0.099 Uiso 0.5 1 calc PR A 2
C18B C 0.786(2) 0.6406(14) -0.4164(10) 0.075(3) Uani 0.5 1 d P A 1
H18C H 0.8955 0.668 -0.4082 0.09 Uiso 0.5 1 calc PR A 1
H18D H 0.7694 0.5544 -0.3837 0.09 Uiso 0.5 1 calc PR A 1
C19A C 0.7738(15) 0.5627(11) -0.4622(11) 0.083(3) Uani 0.5 1 d PD A 2
H19A H 0.788 0.5165 -0.3951 0.124 Uiso 0.5 1 calc PR A 2
H19B H 0.8601 0.5397 -0.5164 0.124 Uiso 0.5 1 calc PR A 2
H19C H 0.6641 0.5455 -0.4749 0.124 Uiso 0.5 1 calc PR A 2
C19B C 0.7693(16) 0.6626(12) -0.5319(9) 0.075(3) Uani 0.5 1 d P A 1
H19D H 0.6584 0.6374 -0.5369 0.112 Uiso 0.5 1 calc PR A 1
H19E H 0.8536 0.6154 -0.5697 0.112 Uiso 0.5 1 calc PR A 1
H19F H 0.7852 0.7487 -0.5616 0.112 Uiso 0.5 1 calc PR A 1
N1 N 0.1035(4) 0.8789(3) 0.1121(3) 0.0378(9) Uani 1 1 d . . .
N2 N 0.5015(5) 0.8676(4) -0.2157(4) 0.0682(10) Uani 1 1 d D . .
N3 N 0.6401(5) 0.7220(4) -0.3713(4) 0.0682(10) Uani 1 1 d D . .
H3B H 0.5408 0.6988 -0.3857 0.082 Uiso 0.5 1 calc PR A 2
H3A H 0.542 0.698 -0.3866 0.082 Uiso 0.5 1 calc PR A 1
O1 O -0.0737(5) 1.2349(3) 0.2581(3) 0.0651(10) Uani 1 1 d . . .
O2 O -0.0784(4) 1.0493(3) 0.3597(3) 0.0611(10) Uani 1 1 d . . .
O3 O 0.1867(4) 1.2507(3) 0.0766(3) 0.0657(10) Uani 1 1 d . . .
F1 F 0.5633(3) 1.1138(2) -0.2252(2) 0.0574(8) Uani 1 1 d . . .
O4 O -0.3001(6) 1.3674(4) 0.3733(3) 0.0877(13) Uani 1 1 d G . .
H4A H -0.3344 1.3436 0.439 0.132 Uiso 1 1 d G . .
H4B H -0.1953 1.3859 0.3614 0.132 Uiso 1 1 d G . .
O7 O 0.4137(6) 0.4083(4) -0.2734(4) 0.0997(15) Uani 1 1 d G . .
H7A H 0.3588 0.4717 -0.2957 0.15 Uiso 1 1 d G . .
H7B H 0.5176 0.4171 -0.3024 0.15 Uiso 1 1 d G . .
O10 O 0.8607(6) 1.1278(4) -0.4496(3) 0.0792(12) Uani 1 1 d G . .
H10A H 0.8851 1.1194 -0.5134 0.119 Uiso 1 1 d G . .
H10B H 0.9147 1.0748 -0.4128 0.119 Uiso 1 1 d G . .
O5 O 0.3856(5) 0.4452(3) -0.0509(5) 0.1026(17) Uani 1 1 d G . .
H5A H 0.3366 0.3785 -0.0176 0.154 Uiso 1 1 d G . .
H5B H 0.3126 0.4954 -0.0735 0.154 Uiso 1 1 d G . .
O6 O 0.0894(6) 0.5599(4) -0.0968(4) 0.1165(18) Uani 1 1 d G . .
H6A H 0.057 0.6249 -0.1337 0.175 Uiso 1 1 d G . .
H6B H 0.004 0.5141 -0.0674 0.175 Uiso 1 1 d G . .
O9 O 0.5640(12) 1.2614(9) -0.4360(7) 0.086(4) Uani 0.482(10) 1 d PG B 3
H9A H 0.6153 1.1965 -0.413 0.129 Uiso 0.482(10) 1 d PG B 3
H9B H 0.4893 1.2804 -0.3865 0.129 Uiso 0.482(10) 1 d PG B 3
O8 O 0.6976(12) 1.3430(7) -0.4178(6) 0.084(4) Uani 0.518(10) 1 d PG B 4
H8A H 0.6041 1.3277 -0.3749 0.125 Uiso 0.518(10) 1 d PG B 4
H8B H 0.7515 1.276 -0.4225 0.125 Uiso 0.518(10) 1 d PG B 4

loop_
_atom_site_aniso_label
_atom_site_aniso_U_11
_atom_site_aniso_U_22
_atom_site_aniso_U_33
_atom_site_aniso_U_23
_atom_site_aniso_U_13
_atom_site_aniso_U_12
C1 0.036(3) 0.047(3) 0.034(3) -0.011(2) -0.005(2) 0.002(2)
C2 0.043(3) 0.045(3) 0.034(3) -0.012(2) -0.005(2) 0.002(2)
C3 0.042(3) 0.028(2) 0.042(3) -0.005(2) -0.005(2) 0.0039(18)
C4 0.036(3) 0.045(3) 0.038(3) -0.004(2) 0.002(2) -0.005(2)
C5 0.034(2) 0.042(3) 0.043(3) -0.012(2) -0.004(2) -0.0003(19)
C6 0.044(3) 0.035(2) 0.049(3) -0.011(2) -0.007(2) 0.001(2)
C7 0.031(2) 0.039(2) 0.038(3) -0.007(2) -0.004(2) 0.0017(19)
C8 0.036(2) 0.038(2) 0.034(2) -0.0067(19) -0.009(2) 0.0023(19)
C9 0.032(2) 0.055(3) 0.032(2) -0.003(2) -0.0065(19) 0.005(2)
C10 0.043(3) 0.059(3) 0.036(3) -0.008(2) -0.008(2) 0.001(2)
C11 0.042(3) 0.037(3) 0.063(3) -0.003(2) -0.001(2) -0.006(2)
C12 0.049(3) 0.042(3) 0.110(5) 0.004(3) -0.001(3) 0.006(2)
C13 0.073(4) 0.054(3) 0.089(5) 0.018(3) 0.000(3) 0.000(3)
C14 0.056(3) 0.091(4) 0.056(4) -0.044(3) -0.002(3) -0.005(3)
C15 0.049(3) 0.117(5) 0.068(4) -0.047(4) 0.004(3) -0.009(3)
C16 0.052(3) 0.061(3) 0.132(6) -0.056(4) 0.015(3) -0.002(3)
C17 0.050(3) 0.043(3) 0.104(4) -0.035(3) 0.009(3) -0.005(2)
C18A 0.065(6) 0.105(8) 0.084(8) -0.047(7) -0.007(6) 0.027(6)
C18B 0.082(7) 0.072(6) 0.068(7) -0.034(5) 0.015(5) 0.000(5)
C19A 0.065(6) 0.105(8) 0.084(8) -0.047(7) -0.007(6) 0.027(6)
C19B 0.082(7) 0.072(6) 0.068(7) -0.034(5) 0.015(5) 0.000(5)
N1 0.036(2) 0.037(2) 0.037(2) -0.0019(16) -0.0062(17) 0.0028(16)
N2 0.0418(18) 0.084(2) 0.089(3) -0.056(2) 0.0039(17) -0.0033(15)
N3 0.0418(18) 0.084(2) 0.089(3) -0.056(2) 0.0039(17) -0.0033(15)
O1 0.079(3) 0.059(2) 0.050(2) -0.0148(17) 0.0082(18) 0.0055(18)
O2 0.068(2) 0.075(2) 0.037(2) -0.0082(18) -0.0043(17) 0.0137(18)
O3 0.081(3) 0.046(2) 0.062(2) -0.0220(17) 0.0191(19) -0.0102(17)
F1 0.0570(17) 0.0541(16) 0.0535(17) -0.0151(13) 0.0149(14) -0.0117(13)
O4 0.126(4) 0.080(3) 0.057(2) -0.021(2) -0.013(2) 0.025(3)
O7 0.093(3) 0.079(3) 0.116(4) -0.017(3) 0.001(3) 0.026(3)
O10 0.102(3) 0.084(3) 0.051(2) -0.019(2) -0.011(2) 0.038(2)
O5 0.064(3) 0.053(2) 0.162(5) 0.005(3) 0.024(3) 0.009(2)
O6 0.138(4) 0.081(3) 0.096(4) 0.025(3) 0.020(3) 0.013(3)
O9 0.083(8) 0.090(7) 0.083(6) -0.017(5) -0.014(5) 0.026(6)
O8 0.109(8) 0.082(6) 0.061(6) -0.022(4) -0.016(5) 0.031(5)

loop_
_atom_type_symbol
_atom_type_description
_atom_type_scat_dispersion_real
_atom_type_scat_dispersion_imag
_atom_type_scat_source
C C 0.0033 0.0016 'International Tables Vol C Tables 4.2.6.8 and 6.1.1.4'
H H 0 0 'International Tables Vol C Tables 4.2.6.8 and 6.1.1.4'
F F 0.0171 0.0103 'International Tables Vol C Tables 4.2.6.8 and 6.1.1.4'
N N 0.0061 0.0033 'International Tables Vol C Tables 4.2.6.8 and 6.1.1.4'
O O 0.0106 0.006 'International Tables Vol C Tables 4.2.6.8 and 6.1.1.4'

loop_
_geom_angle_atom_site_label_1
_geom_angle_atom_site_label_2
_geom_angle_atom_site_label_3
_geom_angle
C2 C1 C10 123.6(4)
C9 C1 C2 119.2(4)
C9 C1 C10 117.2(4)
C1 C2 C8 115.1(4)
O3 C2 C1 125.1(4)
O3 C2 C8 119.8(4)
C4 C3 C8 120.6(4)
C3 C4 C5 123.0(4)
C3 C4 F1 117.9(4)
F1 C4 C5 119.0(4)
C4 C5 N2 119.4(4)
C6 C5 C4 116.4(4)
C6 C5 N2 123.9(4)
C5 C6 C7 121.9(4)
C6 C7 C8 120.5(4)
N1 C7 C6 121.1(4)
N1 C7 C8 118.4(4)
C3 C8 C2 120.0(4)
C3 C8 C7 117.5(4)
C7 C8 C2 122.5(4)
N1 C9 C1 125.1(4)
O1 C10 C1 119.1(4)
O1 C10 O2 124.6(4)
O2 C10 C1 116.3(4)
C13 C11 C12 60.1(3)
N1 C11 C12 118.9(4)
N1 C11 C13 119.2(4)
C13 C12 C11 59.6(3)
C11 C13 C12 60.3(3)
N2 C14 C15 110.6(5)
N3 C15 C14 111.1(5)
N3 C16 C17 112.2(5)
N2 C17 C16 109.1(4)
C19A C18A N3 104.3(11)
C19B C18B N3 100.8(11)
C7 N1 C11 120.6(3)
C9 N1 C7 119.6(3)
C9 N1 C11 119.8(4)
C5 N2 C14 119.0(4)
C5 N2 C17 116.1(4)
C14 N2 C17 111.7(4)
C15 N3 C18A 98.2(6)
C15 N3 C18B 122.5(7)
C16 N3 C15 109.1(4)
C16 N3 C18A 124.6(7)
C16 N3 C18B 98.9(6)
C18B N3 C18A 28.8(6)

loop_
_geom_bond_atom_site_label_1
_geom_bond_atom_site_label_2
_geom_bond_distance
C1 C2 1.434(6)
C1 C9 1.370(6)
C1 C10 1.506(6)
C2 C8 1.461(6)
C2 O3 1.253(5)
C3 C4 1.358(6)
C3 C8 1.403(6)
C4 C5 1.402(6)
C4 F1 1.364(5)
C5 C6 1.381(6)
C5 N2 1.402(6)
C6 C7 1.393(6)
C7 C8 1.404(6)
C7 N1 1.390(5)
C9 N1 1.352(5)
C10 O1 1.246(5)
C10 O2 1.265(5)
C11 C12 1.496(6)
C11 C13 1.486(7)
C11 N1 1.456(5)
C12 C13 1.493(7)
C14 C15 1.505(6)
C14 N2 1.462(7)
C15 N3 1.491(7)
C16 C17 1.508(6)
C16 N3 1.476(7)
C17 N2 1.480(6)
C18A C19A 1.481(15)
C18A N3 1.579(16)
C18B C19B 1.528(19)
C18B N3 1.549(15)
